data_7223942
loop_
_publ_author_name
'Kumar, Manish'
'Kumar, Rajesh'
'rana, neha'
'Prasad, Ashok K.'

_publ_section_title
;
 Synthesis of 3&#x2032;-azido/-amino-xylobicyclonucleosides
;
_journal_name_full 'RSC Adv.'
_journal_paper_doi 10.1039/C5RA25222A
_journal_year 2016
_chemical_formula_moiety 'C18 H23 N3 O8 S'
_chemical_formula_sum 'C18 H23 N3 O8 S'
_chemical_formula_weight 441.45
_chemical_name_systematic
;
 ?
;
_space_group_IT_number 4
_symmetry_cell_setting monoclinic
_symmetry_space_group_name_Hall 'P 2yb'
_symmetry_space_group_name_H-M 'P 1 21 1'
_atom_sites_solution_hydrogens geom
_atom_sites_solution_primary direct
_atom_sites_solution_secondary difmap
_audit_creation_method SHELXL-97
_audit_update_record
;
2015-08-25 deposited with the CCDC.
2016-01-18 downloaded from the CCDC.
;
_cell_angle_alpha 90.00
_cell_angle_beta 94.617(8)
_cell_angle_gamma 90.00
_cell_formula_units_Z 2
_cell_length_a 9.9041(10)
_cell_length_b 10.0867(9)
_cell_length_c 10.6948(9)
_cell_measurement_temperature 293(2)
_cell_volume 1064.94(17)
_computing_structure_refinement 'SHELXL-97 (Sheldrick, 1997)'
_diffrn_ambient_temperature 293(2)
_diffrn_measured_fraction_theta_full 0.882
_diffrn_measured_fraction_theta_max 0.882
_diffrn_measurement_device_type 'Xcalibur, Sapphire3'
_diffrn_radiation_monochromator graphite
_diffrn_radiation_source 'fine-focus sealed tube'
_diffrn_radiation_type MoK\a
_diffrn_radiation_wavelength 0.71073
_diffrn_reflns_av_R_equivalents 0.0307
_diffrn_reflns_av_sigmaI/netI 0.0513
_diffrn_reflns_limit_h_max 12
_diffrn_reflns_limit_h_min -12
_diffrn_reflns_limit_k_max 13
_diffrn_reflns_limit_k_min -13
_diffrn_reflns_limit_l_max 14
_diffrn_reflns_limit_l_min -14
_diffrn_reflns_number 8460
_diffrn_reflns_theta_full 29.28
_diffrn_reflns_theta_max 29.28
_diffrn_reflns_theta_min 2.89
_exptl_absorpt_coefficient_mu 0.201
_exptl_crystal_colour WHITE
_exptl_crystal_density_diffrn 1.377
_exptl_crystal_density_method 'not measured'
_exptl_crystal_description BLOCK
_exptl_crystal_F_000 464
_refine_diff_density_max 0.165
_refine_diff_density_min -0.228
_refine_diff_density_rms 0.037
_refine_ls_abs_structure_details 'Flack H D (1983), Acta Cryst. A39, 876-881'
_refine_ls_abs_structure_Flack 0.05(10)
_refine_ls_extinction_method none
_refine_ls_goodness_of_fit_ref 0.839
_refine_ls_hydrogen_treatment mixed
_refine_ls_matrix_type full
_refine_ls_number_parameters 271
_refine_ls_number_reflns 4609
_refine_ls_number_restraints 1
_refine_ls_restrained_S_all 0.839
_refine_ls_R_factor_all 0.0711
_refine_ls_R_factor_gt 0.0496
_refine_ls_shift/su_max 0.003
_refine_ls_shift/su_mean 0.001
_refine_ls_structure_factor_coef Fsqd
_refine_ls_weighting_details 'calc w=1/[\s^2^(Fo^2^)+(0.1189P)^2^+0.0000P] where P=(Fo^2^+2Fc^2^)/3'
_refine_ls_weighting_scheme calc
_refine_ls_wR_factor_gt 0.1339
_refine_ls_wR_factor_ref 0.1647
_reflns_number_gt 3406
_reflns_number_total 4609
_reflns_threshold_expression >2sigma(I)
_cod_data_source_file c5ra25222a2.cif
_cod_data_source_block shelxl
_cod_depositor_comments
;
The following automatic conversions were performed:

'_symmetry_cell_setting' value 'MONOCLINIC' changed to 'monoclinic'
according to
/usr/data/users/saulius/crontab/automatic-downloads/rss-feeds/RSC/lib/dictionaries/cif_core.dic
dictionary named 'cif_core.dic' version 2.4.2 from 2011-04-26.

Automatic conversion script
Id: cif_fix_values 4268 2015-11-12 08:31:59Z antanas 
;
_cod_original_sg_symbol_H-M 'P 21'
_cod_database_code 7223942

loop_
_symmetry_equiv_pos_as_xyz
'x, y, z'
'-x, y+1/2, -z'

loop_
_atom_site_label
_atom_site_type_symbol
_atom_site_fract_x
_atom_site_fract_y
_atom_site_fract_z
_atom_site_U_iso_or_equiv
_atom_site_adp_type
_atom_site_occupancy
_atom_site_symmetry_multiplicity
_atom_site_calc_flag
_atom_site_refinement_flags
S1 S -0.08292(9) 0.15265(8) 0.43500(8) 0.0523(2) Uani 1 1 d .
O3 O -0.1640(3) 0.2687(3) 0.4348(3) 0.0632(7) Uani 1 1 d .
O4 O -0.0315(3) 0.1181(2) 0.5745(2) 0.0553(6) Uani 1 1 d .
O5 O 0.0479(3) 0.0752(2) 0.8304(2) 0.0548(6) Uani 1 1 d .
O7 O -0.0881(2) 0.3155(2) 0.9140(2) 0.0517(6) Uani 1 1 d .
O2 O -0.1398(3) 0.0308(3) 0.3866(3) 0.0707(8) Uani 1 1 d .
O8 O -0.1160(3) 0.1010(3) 0.9737(3) 0.0663(7) Uani 1 1 d .
O6 O 0.3032(3) 0.2177(3) 0.6508(3) 0.0684(7) Uani 1 1 d .
C8 C 0.0131(4) 0.2279(3) 0.6547(3) 0.0489(7) Uani 1 1 d .
H8A H -0.0644 0.2697 0.6883 0.059 Uiso 1 1 calc R
H8B H 0.0585 0.2934 0.6066 0.059 Uiso 1 1 calc R
O1 O 0.4767(4) 0.0828(4) 0.6299(4) 0.1064(13) Uani 1 1 d .
C5 C 0.0664(4) 0.1876(3) 0.3657(3) 0.0482(8) Uani 1 1 d .
C14 C 0.0424(4) 0.2669(3) 0.9544(3) 0.0514(8) Uani 1 1 d .
H14 H 0.0757 0.3004 1.0372 0.062 Uiso 1 1 calc R
C13 C 0.1402(3) 0.2929(3) 0.8545(3) 0.0482(7) Uani 1 1 d .
H13 H 0.1235 0.3792 0.8141 0.058 Uiso 1 1 calc R
C16 C -0.1852(4) 0.2253(4) 0.9598(3) 0.0565(9) Uani 1 1 d .
N1 N 0.2781(3) 0.2842(4) 0.9165(3) 0.0681(9) Uani 1 1 d .
C9 C 0.1095(3) 0.1766(3) 0.7610(3) 0.0464(7) Uani 1 1 d .
C4 C 0.0984(4) 0.3150(4) 0.3352(3) 0.0566(8) Uani 1 1 d .
H4 H 0.0388 0.3839 0.3482 0.068 Uiso 1 1 calc R
C10 C 0.2353(4) 0.1151(4) 0.7135(4) 0.0598(9) Uani 1 1 d .
H10A H 0.2937 0.0802 0.7829 0.072 Uiso 1 1 calc R
H10B H 0.2106 0.0432 0.6559 0.072 Uiso 1 1 calc R
N2 N 0.3520(3) 0.3778(4) 0.9011(4) 0.0732(10) Uani 1 1 d .
C11 C 0.4273(4) 0.1896(5) 0.6149(4) 0.0693(12) Uani 1 1 d .
C3 C 0.2206(4) 0.3403(4) 0.2848(4) 0.0656(10) Uani 1 1 d .
H3 H 0.2420 0.4272 0.2648 0.079 Uiso 1 1 calc R
C2 C 0.3110(4) 0.2412(4) 0.2635(3) 0.0621(9) Uani 1 1 d .
C15 C 0.0197(4) 0.1183(3) 0.9531(3) 0.0500(8) Uani 1 1 d .
H15 H 0.0789 0.0743 1.0182 0.060 Uiso 1 1 calc R
C17 C -0.2229(5) 0.2688(5) 1.0871(4) 0.0801(13) Uani 1 1 d .
H17A H -0.2697 0.3521 1.0797 0.120 Uiso 1 1 calc R
H17B H -0.1423 0.2785 1.1425 0.120 Uiso 1 1 calc R
H17C H -0.2808 0.2035 1.1203 0.120 Uiso 1 1 calc R
C12 C 0.4907(5) 0.3068(7) 0.5602(4) 0.0908(16) Uani 1 1 d .
H12A H 0.4289 0.3802 0.5585 0.136 Uiso 1 1 calc R
H12B H 0.5120 0.2867 0.4763 0.136 Uiso 1 1 calc R
H12C H 0.5722 0.3294 0.6103 0.136 Uiso 1 1 calc R
C18 C -0.3035(4) 0.2128(6) 0.8634(5) 0.0839(13) Uani 1 1 d .
H18A H -0.3495 0.2965 0.8543 0.126 Uiso 1 1 calc R
H18B H -0.3650 0.1468 0.8899 0.126 Uiso 1 1 calc R
H18C H -0.2718 0.1872 0.7845 0.126 Uiso 1 1 calc R
C6 C 0.1557(5) 0.0857(4) 0.3462(5) 0.0807(14) Uani 1 1 d .
H6 H 0.1347 -0.0009 0.3671 0.097 Uiso 1 1 calc R
N3 N 0.4300(5) 0.4564(5) 0.8932(7) 0.126(2) Uani 1 1 d .
C1 C 0.4446(5) 0.2698(6) 0.2120(5) 0.0899(15) Uani 1 1 d .
H1A H 0.4521 0.3632 0.1968 0.135 Uiso 1 1 calc R
H1B H 0.4502 0.2222 0.1348 0.135 Uiso 1 1 calc R
H1C H 0.5169 0.2422 0.2715 0.135 Uiso 1 1 calc R
C7 C 0.2765(5) 0.1137(5) 0.2953(5) 0.0816(13) Uani 1 1 d .
H7 H 0.3360 0.0448 0.2820 0.098 Uiso 1 1 calc R

loop_
_atom_site_aniso_label
_atom_site_aniso_U_11
_atom_site_aniso_U_22
_atom_site_aniso_U_33
_atom_site_aniso_U_23
_atom_site_aniso_U_13
_atom_site_aniso_U_12
S1 0.0599(5) 0.0430(4) 0.0534(4) -0.0039(4) 0.0007(3) -0.0013(4)
O3 0.0594(15) 0.0609(16) 0.0693(16) 0.0000(13) 0.0048(13) 0.0078(12)
O4 0.0764(16) 0.0355(12) 0.0539(12) -0.0003(10) 0.0042(11) -0.0082(11)
O5 0.0786(17) 0.0336(12) 0.0534(13) 0.0050(9) 0.0127(12) -0.0104(10)
O7 0.0594(14) 0.0428(13) 0.0536(12) -0.0023(10) 0.0094(11) -0.0006(10)
O2 0.0783(19) 0.0582(16) 0.0738(17) -0.0085(14) -0.0052(15) -0.0167(14)
O8 0.0678(17) 0.0481(14) 0.0858(19) 0.0067(13) 0.0236(14) -0.0058(12)
O6 0.0671(17) 0.0640(17) 0.0772(17) 0.0122(14) 0.0239(14) 0.0030(13)
C8 0.064(2) 0.0328(15) 0.0498(17) -0.0024(13) 0.0048(15) -0.0014(14)
O1 0.076(2) 0.095(3) 0.151(4) -0.007(3) 0.029(2) 0.018(2)
C5 0.063(2) 0.0348(17) 0.0461(16) -0.0051(13) 0.0006(15) 0.0051(13)
C14 0.062(2) 0.0457(18) 0.0465(17) -0.0022(15) 0.0016(15) -0.0027(15)
C13 0.0570(19) 0.0348(16) 0.0523(17) 0.0057(14) 0.0005(15) -0.0052(14)
C16 0.061(2) 0.0468(19) 0.062(2) -0.0037(17) 0.0069(17) -0.0007(16)
N1 0.0642(19) 0.062(2) 0.077(2) 0.0086(17) -0.0025(16) -0.0132(16)
C9 0.0542(18) 0.0367(17) 0.0490(16) 0.0015(13) 0.0076(13) -0.0009(12)
C4 0.075(2) 0.0402(18) 0.0555(19) 0.0036(16) 0.0119(17) 0.0112(17)
C10 0.066(2) 0.0455(19) 0.069(2) 0.0054(17) 0.0066(18) 0.0037(15)
N2 0.057(2) 0.063(2) 0.100(3) -0.0054(19) 0.0076(18) -0.0057(17)
C11 0.059(2) 0.091(3) 0.057(2) -0.011(2) 0.0009(18) -0.008(2)
C3 0.086(3) 0.045(2) 0.067(2) 0.0071(17) 0.013(2) -0.0014(18)
C2 0.063(2) 0.069(2) 0.055(2) -0.0078(19) 0.0069(17) -0.0013(19)
C15 0.0611(19) 0.0431(18) 0.0456(17) 0.0092(14) 0.0037(14) -0.0009(14)
C17 0.082(3) 0.082(3) 0.080(3) -0.014(2) 0.029(2) -0.012(2)
C12 0.076(3) 0.126(5) 0.070(3) 0.009(3) 0.009(2) -0.028(3)
C18 0.069(3) 0.088(3) 0.091(3) -0.007(3) -0.013(2) -0.007(2)
C6 0.079(3) 0.043(2) 0.122(4) -0.008(2) 0.025(3) 0.007(2)
N3 0.078(3) 0.075(3) 0.226(6) 0.006(4) 0.020(3) -0.026(3)
C1 0.079(3) 0.112(4) 0.081(3) -0.011(3) 0.024(2) -0.005(3)
C7 0.076(3) 0.062(3) 0.110(4) -0.017(2) 0.025(2) 0.018(2)

loop_
_atom_type_symbol
_atom_type_description
_atom_type_scat_dispersion_real
_atom_type_scat_dispersion_imag
_atom_type_scat_source
C C 0.0033 0.0016 'International Tables Vol C Tables 4.2.6.8 and 6.1.1.4'
H H 0.0000 0.0000 'International Tables Vol C Tables 4.2.6.8 and 6.1.1.4'
N N 0.0061 0.0033 'International Tables Vol C Tables 4.2.6.8 and 6.1.1.4'
O O 0.0106 0.0060 'International Tables Vol C Tables 4.2.6.8 and 6.1.1.4'
S S 0.1246 0.1234 'International Tables Vol C Tables 4.2.6.8 and 6.1.1.4'

loop_
_geom_angle_atom_site_label_1
_geom_angle_atom_site_label_2
_geom_angle_atom_site_label_3
_geom_angle
O3 S1 O2 120.11(17)
O3 S1 O4 108.89(14)
O2 S1 O4 103.90(15)
O3 S1 C5 109.35(16)
O2 S1 C5 110.03(16)
O4 S1 C5 103.11(15)
C8 O4 S1 116.81(19)
C9 O5 C15 112.4(2)
C14 O7 C16 107.2(3)
C15 O8 C16 109.5(3)
C11 O6 C10 117.1(3)
O4 C8 C9 109.1(3)
C4 C5 C6 119.9(4)
C4 C5 S1 120.8(3)
C6 C5 S1 119.3(3)
O7 C14 C15 102.0(3)
O7 C14 C13 110.1(3)
C15 C14 C13 105.5(3)
N1 C13 C14 107.1(3)
N1 C13 C9 111.8(3)
C14 C13 C9 102.6(2)
O8 C16 O7 105.2(3)
O8 C16 C18 109.8(3)
O7 C16 C18 109.0(3)
O8 C16 C17 108.2(3)
O7 C16 C17 110.2(3)
C18 C16 C17 114.1(4)
N2 N1 C13 116.1(3)
O5 C9 C10 106.2(3)
O5 C9 C8 111.4(3)
C10 C9 C8 111.9(3)
O5 C9 C13 106.0(2)
C10 C9 C13 113.6(3)
C8 C9 C13 107.7(3)
C5 C4 C3 119.5(3)
O6 C10 C9 106.9(3)
N3 N2 N1 173.0(5)
O1 C11 O6 121.8(4)
O1 C11 C12 126.4(5)
O6 C11 C12 111.8(4)
C4 C3 C2 122.1(4)
C7 C2 C3 117.4(4)
C7 C2 C1 120.8(4)
C3 C2 C1 121.8(4)
O8 C15 O5 111.7(3)
O8 C15 C14 105.5(3)
O5 C15 C14 105.6(3)
C5 C6 C7 119.5(4)
C2 C7 C6 121.8(4)

loop_
_geom_bond_atom_site_label_1
_geom_bond_atom_site_label_2
_geom_bond_distance
S1 O3 1.419(3)
S1 O2 1.431(3)
S1 O4 1.577(3)
S1 C5 1.742(4)
O4 C8 1.448(4)
O5 C9 1.429(4)
O5 C15 1.432(4)
O7 C14 1.417(4)
O7 C16 1.438(4)
O8 C15 1.389(4)
O8 C16 1.431(5)
O6 C11 1.347(5)
O6 C10 1.430(5)
C8 C9 1.516(5)
O1 C11 1.189(6)
C5 C4 1.369(5)
C5 C6 1.383(5)
C14 C15 1.515(5)
C14 C13 1.522(4)
C13 N1 1.472(5)
C13 C9 1.556(4)
C16 C18 1.503(6)
C16 C17 1.506(5)
N1 N2 1.214(5)
C9 C10 1.515(5)
C4 C3 1.388(5)
N2 N3 1.115(5)
C11 C12 1.481(7)
C3 C2 1.373(6)
C2 C7 1.380(7)
C2 C1 1.501(6)
C6 C7 1.383(6)
